data_2207077
loop_
_publ_author_name
'Wilkinson, Hazel S.'
'Harrison, William T. A.'

_publ_section_title
;
 Guanidinium dihydrogenarsenate
;
_journal_coeditor_code TK6259
_journal_issue 10
_journal_name_full 'Acta Crystallographica Section E'
_journal_page_first m2023
_journal_page_last m2025
_journal_paper_doi 10.1107/S1600536805028825
_journal_volume 61
_journal_year 2005
_chemical_formula_iupac '(C H6 N3)[H2 As O4]'
_chemical_formula_moiety 'C H6 N3, As H2 O4'
_chemical_formula_sum 'C H8 As N3 O4'
_chemical_formula_weight 201.02
_chemical_name_systematic
;
?
;
_space_group_IT_number 14
_symmetry_cell_setting monoclinic
_symmetry_space_group_name_Hall '-P 2ybc'
_symmetry_space_group_name_H-M 'P 1 21/c 1'
_atom_sites_solution_hydrogens geom
_atom_sites_solution_primary direct
_atom_sites_solution_secondary difmap
_audit_creation_method SHELXL-97
_cell_angle_alpha 90
_cell_angle_beta 91.7150(10)
_cell_angle_gamma 90
_cell_formula_units_Z 4
_cell_length_a 6.1571(3)
_cell_length_b 13.7052(6)
_cell_length_c 7.7208(3)
_cell_measurement_reflns_used 4819
_cell_measurement_temperature 295(2)
_cell_measurement_theta_max 32.5
_cell_measurement_theta_min 3.0
_cell_volume 651.22(5)
_computing_cell_refinement 'SAINT (Bruker, 1999)'
_computing_data_collection 'SMART (Bruker, 1999)'
_computing_data_reduction SAINT
_computing_molecular_graphics 'ORTEP-3 (Farrugia, 1997) & ATOMS (Shape Software, 2004)'
_computing_publication_material SHELXL97
_computing_structure_refinement 'SHELXL97 (Sheldrick, 1997)'
_computing_structure_solution 'SHELXS97 (Sheldrick, 1997)'
_diffrn_ambient_temperature 295(2)
_diffrn_measured_fraction_theta_full 0.997
_diffrn_measured_fraction_theta_max 0.997
_diffrn_measurement_device_type 'Bruker SMART1000 CCD'
_diffrn_measurement_method \w
_diffrn_radiation_monochromator graphite
_diffrn_radiation_source 'fine-focus sealed tube'
_diffrn_radiation_type MoK\a
_diffrn_radiation_wavelength 0.71073
_diffrn_reflns_av_R_equivalents 0.027
_diffrn_reflns_av_sigmaI/netI 0.022
_diffrn_reflns_limit_h_max 9
_diffrn_reflns_limit_h_min -9
_diffrn_reflns_limit_k_max 20
_diffrn_reflns_limit_k_min -18
_diffrn_reflns_limit_l_max 11
_diffrn_reflns_limit_l_min -11
_diffrn_reflns_number 7302
_diffrn_reflns_theta_full 32.5
_diffrn_reflns_theta_max 32.5
_diffrn_reflns_theta_min 3.0
_diffrn_standards_decay_% 0
_diffrn_standards_number 0
_exptl_absorpt_coefficient_mu 5.175
_exptl_absorpt_correction_T_max 0.510
_exptl_absorpt_correction_T_min 0.172
_exptl_absorpt_correction_type multi-scan
_exptl_absorpt_process_details '(SADABS; Bruker, 1999)'
_exptl_crystal_colour colourless
_exptl_crystal_density_diffrn 2.050
_exptl_crystal_density_method 'not measured'
_exptl_crystal_description block
_exptl_crystal_F_000 400
_exptl_crystal_size_max 0.49
_exptl_crystal_size_mid 0.29
_exptl_crystal_size_min 0.13
_refine_diff_density_max 0.48
_refine_diff_density_min -0.62
_refine_ls_extinction_coef 0.0145(12)
_refine_ls_extinction_expression Fc^*^=kFc[1+0.001xFc^2^\l^3^/sin(2\q)]^-1/4^
_refine_ls_extinction_method SHELXL
_refine_ls_goodness_of_fit_ref 1.06
_refine_ls_hydrogen_treatment constr
_refine_ls_matrix_type full
_refine_ls_number_parameters 83
_refine_ls_number_reflns 2353
_refine_ls_number_restraints 0
_refine_ls_restrained_S_all 1.06
_refine_ls_R_factor_all 0.025
_refine_ls_R_factor_gt 0.021
_refine_ls_shift/su_max <0.001
_refine_ls_shift/su_mean 0.000
_refine_ls_structure_factor_coef Fsqd
_refine_ls_weighting_details 'calc w=1/[\s^2^(Fo^2^)+(0.0338P)^2^+0.0391P] where P=(Fo^2^+2Fc^2^)/3'
_refine_ls_weighting_scheme calc
_refine_ls_wR_factor_gt 0.057
_refine_ls_wR_factor_ref 0.058
_reflns_number_gt 2068
_reflns_number_total 2353
_reflns_threshold_expression I>2\s(I)
_cod_data_source_file tk6259.cif
_cod_data_source_block I
_cod_original_sg_symbol_H-M 'P 21/c'
_cod_database_code 2207077
_cod_database_fobs_code 2207077

loop_
_symmetry_equiv_pos_as_xyz
'x, y, z'
'-x, y+1/2, -z+1/2'
'-x, -y, -z'
'x, -y-1/2, z-1/2'

loop_
_atom_site_label
_atom_site_fract_x
_atom_site_fract_y
_atom_site_fract_z
_atom_site_U_iso_or_equiv
_atom_site_adp_type
_atom_site_calc_flag
_atom_site_refinement_flags
_atom_site_occupancy
_atom_site_type_symbol
As1 0.04340(2) 0.367017(10) 0.104376(16) 0.02035(6) Uani d . 1 As
O1 -0.10944(19) 0.45045(8) 0.19597(13) 0.0295(2) Uani d . 1 O
O2 0.13284(18) 0.27840(8) 0.23321(14) 0.0304(2) Uani d . 1 O
O3 0.27494(18) 0.41686(9) 0.02378(15) 0.0343(3) Uani d . 1 O
H1 0.2406 0.4633 -0.0444 0.041 Uiso d R 1 H
O4 -0.10648(19) 0.32367(9) -0.06967(14) 0.0324(2) Uani d . 1 O
H2 -0.0288 0.2840 -0.1419 0.039 Uiso d R 1 H
C1 0.6107(3) 0.37973(10) 0.5461(2) 0.0256(3) Uani d . 1 C
N1 0.5194(3) 0.36882(10) 0.39137(19) 0.0347(3) Uani d . 1 N
H3 0.3930 0.3424 0.3803 0.042 Uiso calc R 1 H
H4 0.5860 0.3881 0.3012 0.042 Uiso calc R 1 H
N2 0.5110(3) 0.35063(13) 0.6865(2) 0.0418(4) Uani d . 1 N
H5 0.3846 0.3241 0.6772 0.050 Uiso calc R 1 H
H6 0.5727 0.3582 0.7870 0.050 Uiso calc R 1 H
N3 0.8045(2) 0.42143(11) 0.55908(18) 0.0337(3) Uani d . 1 N
H7 0.8678 0.4407 0.4674 0.040 Uiso calc R 1 H
H8 0.8670 0.4292 0.6592 0.040 Uiso calc R 1 H

loop_
_atom_site_aniso_label
_atom_site_aniso_U_11
_atom_site_aniso_U_22
_atom_site_aniso_U_33
_atom_site_aniso_U_12
_atom_site_aniso_U_13
_atom_site_aniso_U_23
As1 0.02193(8) 0.02172(9) 0.01733(8) 0.00041(5) -0.00081(5) 0.00190(4)
O1 0.0377(6) 0.0279(5) 0.0232(5) 0.0053(5) 0.0067(4) -0.0013(4)
O2 0.0293(5) 0.0311(6) 0.0305(5) 0.0011(4) -0.0031(4) 0.0125(4)
O3 0.0268(5) 0.0405(7) 0.0358(6) -0.0019(5) 0.0041(4) 0.0125(5)
O4 0.0304(5) 0.0377(7) 0.0287(5) 0.0057(5) -0.0080(4) -0.0100(5)
C1 0.0269(7) 0.0251(7) 0.0247(6) 0.0004(5) 0.0002(5) 0.0008(5)
N1 0.0322(7) 0.0448(9) 0.0269(7) -0.0067(6) -0.0055(5) 0.0017(5)
N2 0.0361(8) 0.0623(10) 0.0272(7) -0.0125(7) 0.0018(6) 0.0078(7)
N3 0.0327(7) 0.0415(8) 0.0266(6) -0.0126(6) -0.0011(5) -0.0010(5)

loop_
_atom_type_symbol
_atom_type_description
_atom_type_scat_dispersion_real
_atom_type_scat_dispersion_imag
_atom_type_scat_source
C C 0.0033 0.0016 'International Tables Vol C Tables 4.2.6.8 and 6.1.1.4'
H H 0.0000 0.0000 'International Tables Vol C Tables 4.2.6.8 and 6.1.1.4'
N N 0.0061 0.0033 'International Tables Vol C Tables 4.2.6.8 and 6.1.1.4'
O O 0.0106 0.0060 'International Tables Vol C Tables 4.2.6.8 and 6.1.1.4'
As As 0.0499 2.0058 'International Tables Vol C Tables 4.2.6.8 and 6.1.1.4'

loop_
_geom_angle_atom_site_label_1
_geom_angle_atom_site_label_2
_geom_angle_atom_site_label_3
_geom_angle
O1 As1 O2 115.74(6)
O1 As1 O4 105.97(6)
O2 As1 O4 112.26(6)
O1 As1 O3 111.71(6)
O2 As1 O3 104.21(6)
O4 As1 O3 106.72(6)
As1 O3 H1 109.2
As1 O4 H2 113.7
N1 C1 N2 120.96(16)
N1 C1 N3 118.57(15)
N2 C1 N3 120.48(16)
C1 N1 H3 120.0
C1 N1 H4 120.0
H3 N1 H4 120.0
C1 N2 H5 120.0
C1 N2 H6 120.0
H5 N2 H6 120.0
C1 N3 H7 120.0
C1 N3 H8 120.0
H7 N3 H8 120.0

loop_
_geom_bond_atom_site_label_1
_geom_bond_atom_site_label_2
_geom_bond_distance
_geom_bond_publ_flag
As1 O1 1.6532(11) y
As1 O2 1.6538(10) y
As1 O4 1.7135(10) y
As1 O3 1.7144(11) y
O3 H1 0.8491 ?
O4 H2 0.9226 ?
C1 N1 1.314(2) y
C1 N2 1.323(2) y
C1 N3 1.324(2) y
N1 H3 0.8600 ?
N1 H4 0.8600 ?
N2 H5 0.8600 ?
N2 H6 0.8600 ?
N3 H7 0.8600 ?
N3 H8 0.8600 ?

loop_
_geom_hbond_atom_site_label_D
_geom_hbond_atom_site_label_H
_geom_hbond_atom_site_label_A
_geom_hbond_site_symmetry_A
_geom_hbond_distance_DH
_geom_hbond_distance_HA
_geom_hbond_distance_DA
_geom_hbond_angle_DHA
O3 H1 O1 3_565 0.85 1.83 2.6684(16) 167
O4 H2 O2 4_565 0.92 1.65 2.5648(16) 174
N1 H3 O2 . 0.86 2.13 2.9185(18) 153
N1 H4 O1 1_655 0.86 2.24 2.993(2) 147
N2 H5 O2 4_566 0.86 2.15 2.955(2) 157
N2 H6 O4 1_656 0.86 2.28 2.994(2) 140
N3 H7 O1 1_655 0.86 2.11 2.8962(17) 152
N3 H8 O1 3_666 0.86 2.47 3.1582(18) 138
N3 H8 O4 1_656 0.86 2.55 3.1965(18) 133

loop_
_cod_related_entry_id
_cod_related_entry_database
_cod_related_entry_code
1 ChemSpider 30654864
